data_7218940
loop_
_publ_author_name
'Wang, Wei-Guang'
'Tang, Jian-Wei'
'Shi, Yi-Ming'
'Du, Xue'
'Li, Xiao-Nian'
'Wu, Hai-Yan'
'Jiang, Hua-Yi'
'Li, Yan'
'Pu, Jian-Xin'
'Sun, Han-Dong'

_publ_section_title
;
 Laxiflorol A, the first example of
 7,8:15,16-di-seco-15-nor-21-homo-ent-kauranoid from Isodon eriocalyx var.
 laxiflora
;
_journal_name_full 'RSC Adv.'
_journal_paper_doi 10.1039/C4RA12704H
_journal_year 2014
_chemical_absolute_configuration ad
_chemical_formula_moiety 'C22 H28 O6'
_chemical_formula_sum 'C22 H28 O6'
_chemical_formula_weight 388.44
_chemical_name_systematic
; 
 ? 
;
_space_group_IT_number 19
_symmetry_cell_setting orthorhombic
_symmetry_space_group_name_Hall 'P 2ac 2ab'
_symmetry_space_group_name_H-M 'P 21 21 21'
_atom_sites_solution_hydrogens geom
_atom_sites_solution_primary direct
_atom_sites_solution_secondary difmap
_audit_creation_method SHELXL-97
_audit_update_record
;
2014-11-27 deposited with the CCDC.
2014-11-27 downloaded from the CCDC.
;
_cell_angle_alpha 90.00
_cell_angle_beta 90.00
_cell_angle_gamma 90.00
_cell_formula_units_Z 4
_cell_length_a 9.4749(3)
_cell_length_b 11.6421(3)
_cell_length_c 17.1244(5)
_cell_measurement_reflns_used 9961
_cell_measurement_temperature 100(2)
_cell_measurement_theta_max 69.26
_cell_measurement_theta_min 2.58
_cell_volume 1888.95(9)
_computing_cell_refinement 'Bruker SAINT'
_computing_data_collection 'Bruker APEX2'
_computing_data_reduction 'Bruker SAINT'
_computing_molecular_graphics 'Bruker SHELXTL'
_computing_publication_material 'Bruker SHELXTL'
_computing_structure_refinement 'SHELXL-97 (Sheldrick, 2008)'
_computing_structure_solution 'SHELXS-97 (Sheldrick, 2008)'
_diffrn_ambient_temperature 100(2)
_diffrn_measured_fraction_theta_full 0.939
_diffrn_measured_fraction_theta_max 0.939
_diffrn_measurement_device_type 'Bruker APEX-II CCD'
_diffrn_measurement_method '\f and \w scans'
_diffrn_radiation_monochromator graphite
_diffrn_radiation_source 'fine-focus sealed tube'
_diffrn_radiation_type CuK\a
_diffrn_radiation_wavelength 1.54178
_diffrn_reflns_av_R_equivalents 0.0350
_diffrn_reflns_av_unetI/netI 0.0348
_diffrn_reflns_limit_h_max 11
_diffrn_reflns_limit_h_min -11
_diffrn_reflns_limit_k_max 11
_diffrn_reflns_limit_k_min -12
_diffrn_reflns_limit_l_max 18
_diffrn_reflns_limit_l_min -20
_diffrn_reflns_number 9900
_diffrn_reflns_theta_full 69.57
_diffrn_reflns_theta_max 69.57
_diffrn_reflns_theta_min 4.59
_exptl_absorpt_coefficient_mu 0.809
_exptl_absorpt_correction_T_max 0.7934
_exptl_absorpt_correction_T_min 0.5638
_exptl_absorpt_correction_type multi-scan
_exptl_absorpt_process_details sadabs
_exptl_crystal_colour colourless
_exptl_crystal_density_diffrn 1.366
_exptl_crystal_density_method 'not measured'
_exptl_crystal_description rhombus
_exptl_crystal_F_000 832
_exptl_crystal_size_max 0.80
_exptl_crystal_size_mid 0.80
_exptl_crystal_size_min 0.30
_refine_diff_density_max 0.319
_refine_diff_density_min -0.265
_refine_diff_density_rms 0.061
_refine_ls_abs_structure_details 'Flack H D (1983), Acta Cryst. A39, 876-881'
_refine_ls_abs_structure_Flack -0.03(15)
_refine_ls_extinction_coef 0.0096(7)
_refine_ls_extinction_expression Fc^*^=kFc[1+0.001xFc^2^\l^3^/sin(2\q)]^-1/4^
_refine_ls_extinction_method SHELXL
_refine_ls_goodness_of_fit_ref 1.126
_refine_ls_hydrogen_treatment constr
_refine_ls_matrix_type full
_refine_ls_number_parameters 258
_refine_ls_number_reflns 3262
_refine_ls_number_restraints 0
_refine_ls_restrained_S_all 1.126
_refine_ls_R_factor_all 0.0354
_refine_ls_R_factor_gt 0.0354
_refine_ls_shift/su_max 0.000
_refine_ls_shift/su_mean 0.000
_refine_ls_structure_factor_coef Fsqd
_refine_ls_weighting_details 'calc w=1/[\s^2^(Fo^2^)+(0.0597P)^2^+0.5229P] where P=(Fo^2^+2Fc^2^)/3'
_refine_ls_weighting_scheme calc
_refine_ls_wR_factor_gt 0.0987
_refine_ls_wR_factor_ref 0.0988
_reflns_number_gt 3256
_reflns_number_total 3262
_reflns_threshold_expression >2sigma(I)
_cod_data_source_file c4ra12704h2.cif
_cod_data_source_block laxiflorol
_cod_depositor_comments
;
The following automatic conversions were performed:

'_symmetry_cell_setting' value 'Orthorhombic' changed to
'orthorhombic' according to
/usr/data/users/saulius/crontab/automatic-downloads/rss-feeds/RSC/lib/dictionaries/cif_core.dic
dictionary named 'cif_core.dic' version 2.4.2 from 2011-04-26.

Automatic conversion script
Id: cif_fix_values 2935 2014-11-11 08:27:57Z andrius 
;
_cod_database_code 7218940

loop_
_symmetry_equiv_pos_as_xyz
'x, y, z'
'x+1/2, -y+1/2, -z'
'-x, y+1/2, -z+1/2'
'-x+1/2, -y, z+1/2'

loop_
_atom_site_label
_atom_site_type_symbol
_atom_site_fract_x
_atom_site_fract_y
_atom_site_fract_z
_atom_site_U_iso_or_equiv
_atom_site_adp_type
_atom_site_occupancy
_atom_site_symmetry_multiplicity
_atom_site_calc_flag
_atom_site_refinement_flags
O6 O 0.73322(13) 0.43503(11) 0.05011(8) 0.0188(3) Uani 1 1 d .
O2 O 0.12295(12) 0.53870(10) 0.38027(7) 0.0146(3) Uani 1 1 d .
O5 O 0.45975(13) 0.16420(11) 0.13347(7) 0.0175(3) Uani 1 1 d .
O4 O 0.13624(13) 0.21014(11) 0.10135(7) 0.0182(3) Uani 1 1 d .
O3 O -0.06667(13) 0.23110(11) 0.20764(7) 0.0162(3) Uani 1 1 d .
H3 H -0.0608 0.1861 0.1694 0.024 Uiso 1 1 calc R
O1 O 0.34801(14) 0.25295(12) 0.41061(7) 0.0220(3) Uani 1 1 d .
C22 C 0.9344(2) 0.52905(18) 0.00036(11) 0.0241(4) Uani 1 1 d .
H22A H 0.8997 0.5196 -0.0532 0.036 Uiso 1 1 calc R
H22B H 1.0378 0.5301 0.0001 0.036 Uiso 1 1 calc R
H22C H 0.8989 0.6015 0.0219 0.036 Uiso 1 1 calc R
C21 C 0.88329(18) 0.43065(17) 0.04987(11) 0.0204(4) Uani 1 1 d .
H21A H 0.9162 0.3567 0.0279 0.024 Uiso 1 1 calc R
H21B H 0.9201 0.4379 0.1037 0.024 Uiso 1 1 calc R
C17 C 0.67232(18) 0.33839(16) 0.08741(10) 0.0163(4) Uani 1 1 d .
H17A H 0.7074 0.3317 0.1417 0.020 Uiso 1 1 calc R
H17B H 0.6965 0.2671 0.0589 0.020 Uiso 1 1 calc R
C16 C 0.51409(17) 0.35757(16) 0.08689(10) 0.0142(4) Uani 1 1 d .
H16 H 0.4829 0.3574 0.0311 0.017 Uiso 1 1 calc R
C15 C 0.43051(17) 0.26464(16) 0.12907(9) 0.0139(4) Uani 1 1 d .
C8 C 0.30548(17) 0.32287(15) 0.17123(9) 0.0130(4) Uani 1 1 d .
C9 C 0.35132(17) 0.33013(15) 0.25778(9) 0.0126(3) Uani 1 1 d .
H9 H 0.3694 0.2491 0.2743 0.015 Uiso 1 1 calc R
C10 C 0.23512(17) 0.37441(15) 0.31229(10) 0.0123(4) Uani 1 1 d .
C5 C 0.08696(17) 0.33645(15) 0.28900(10) 0.0123(3) Uani 1 1 d .
C4 C -0.02910(18) 0.37644(16) 0.34418(10) 0.0143(4) Uani 1 1 d .
C18 C -0.11739(19) 0.27739(16) 0.37865(11) 0.0194(4) Uani 1 1 d .
H18A H -0.1811 0.2472 0.3385 0.029 Uiso 1 1 calc R
H18B H -0.1729 0.3059 0.4229 0.029 Uiso 1 1 calc R
H18C H -0.0543 0.2161 0.3965 0.029 Uiso 1 1 calc R
C3 C 0.04497(17) 0.44219(16) 0.41086(10) 0.0149(4) Uani 1 1 d .
H3A H -0.0274 0.4704 0.4488 0.018 Uiso 1 1 calc R
C20 C 0.23360(17) 0.50542(15) 0.32740(10) 0.0137(4) Uani 1 1 d .
H20A H 0.3258 0.5289 0.3495 0.016 Uiso 1 1 calc R
H20B H 0.2208 0.5462 0.2772 0.016 Uiso 1 1 calc R
C13 C 0.45811(17) 0.46949(15) 0.12450(10) 0.0140(3) Uani 1 1 d .
H13 H 0.4741 0.5368 0.0893 0.017 Uiso 1 1 calc R
C12 C 0.51570(17) 0.49321(15) 0.20691(10) 0.0149(4) Uani 1 1 d .
H12A H 0.4675 0.5616 0.2285 0.018 Uiso 1 1 calc R
H12B H 0.6176 0.5112 0.2031 0.018 Uiso 1 1 calc R
C11 C 0.49556(18) 0.39178(15) 0.26355(10) 0.0146(4) Uani 1 1 d .
H11A H 0.5076 0.4203 0.3176 0.017 Uiso 1 1 calc R
H11B H 0.5711 0.3348 0.2537 0.017 Uiso 1 1 calc R
C14 C 0.30062(16) 0.44095(15) 0.13042(10) 0.0131(3) Uani 1 1 d .
H14A H 0.2563 0.4357 0.0782 0.016 Uiso 1 1 calc R
H14B H 0.2494 0.4984 0.1623 0.016 Uiso 1 1 calc R
C7 C 0.16840(18) 0.25988(15) 0.16158(10) 0.0137(4) Uani 1 1 d .
C6 C 0.06308(18) 0.27378(15) 0.22440(10) 0.0131(3) Uani 1 1 d .
C19 C -0.12783(17) 0.45946(16) 0.30022(10) 0.0165(4) Uani 1 1 d .
H19A H -0.0723 0.5227 0.2782 0.025 Uiso 1 1 calc R
H19B H -0.1982 0.4904 0.3365 0.025 Uiso 1 1 calc R
H19C H -0.1757 0.4181 0.2580 0.025 Uiso 1 1 calc R
C1 C 0.25658(18) 0.32046(15) 0.39475(9) 0.0143(4) Uani 1 1 d .
C2 C 0.15001(18) 0.36524(15) 0.45322(10) 0.0157(4) Uani 1 1 d .
H2A H 0.1988 0.4094 0.4946 0.019 Uiso 1 1 calc R
H2B H 0.0998 0.3002 0.4780 0.019 Uiso 1 1 calc R

loop_
_atom_site_aniso_label
_atom_site_aniso_U_11
_atom_site_aniso_U_22
_atom_site_aniso_U_33
_atom_site_aniso_U_23
_atom_site_aniso_U_13
_atom_site_aniso_U_12
O6 0.0116(6) 0.0182(7) 0.0266(6) 0.0023(5) 0.0027(5) -0.0016(5)
O2 0.0117(5) 0.0123(7) 0.0198(6) -0.0011(5) 0.0022(5) 0.0008(4)
O5 0.0170(6) 0.0156(7) 0.0197(6) -0.0010(5) 0.0001(5) 0.0019(5)
O4 0.0177(6) 0.0210(7) 0.0161(6) -0.0034(5) 0.0005(5) -0.0041(5)
O3 0.0116(6) 0.0175(7) 0.0195(6) -0.0056(5) -0.0005(4) -0.0039(5)
O1 0.0220(7) 0.0249(8) 0.0191(6) 0.0028(5) -0.0010(5) 0.0094(6)
C22 0.0180(9) 0.0248(12) 0.0296(9) -0.0001(8) 0.0043(8) -0.0065(8)
C21 0.0118(8) 0.0265(11) 0.0229(9) 0.0010(7) 0.0012(7) -0.0013(7)
C17 0.0130(8) 0.0190(10) 0.0168(8) 0.0007(7) 0.0020(6) 0.0001(7)
C16 0.0118(8) 0.0171(10) 0.0138(8) 0.0011(6) 0.0001(6) -0.0002(6)
C15 0.0117(8) 0.0170(10) 0.0131(7) -0.0015(6) -0.0015(6) 0.0007(7)
C8 0.0101(8) 0.0130(9) 0.0159(8) 0.0002(6) 0.0003(6) 0.0005(6)
C9 0.0098(8) 0.0114(8) 0.0165(8) -0.0005(6) -0.0008(6) 0.0014(6)
C10 0.0088(7) 0.0118(9) 0.0162(8) 0.0007(6) -0.0012(6) -0.0010(6)
C5 0.0096(8) 0.0109(9) 0.0163(7) 0.0028(6) -0.0001(6) -0.0005(6)
C4 0.0114(8) 0.0156(10) 0.0158(8) -0.0009(6) 0.0004(7) -0.0023(6)
C18 0.0167(8) 0.0202(10) 0.0212(9) -0.0023(7) 0.0034(7) -0.0056(7)
C3 0.0126(8) 0.0158(9) 0.0164(8) -0.0013(6) 0.0018(6) -0.0015(7)
C20 0.0105(7) 0.0118(9) 0.0187(8) -0.0021(6) 0.0013(6) 0.0003(6)
C13 0.0097(7) 0.0130(9) 0.0195(8) 0.0027(6) 0.0007(6) -0.0011(6)
C12 0.0096(7) 0.0134(9) 0.0217(8) -0.0013(6) -0.0004(6) -0.0019(6)
C11 0.0110(7) 0.0157(9) 0.0170(8) -0.0009(6) -0.0029(6) 0.0009(7)
C14 0.0106(8) 0.0127(9) 0.0159(7) 0.0009(6) -0.0008(6) -0.0007(6)
C7 0.0138(8) 0.0088(9) 0.0186(8) 0.0014(6) -0.0024(6) 0.0001(6)
C6 0.0114(8) 0.0086(9) 0.0192(8) 0.0013(6) -0.0011(6) -0.0006(6)
C19 0.0104(7) 0.0187(10) 0.0204(8) -0.0039(7) -0.0012(6) 0.0019(7)
C1 0.0130(7) 0.0129(9) 0.0171(8) -0.0009(6) -0.0036(7) -0.0020(7)
C2 0.0148(8) 0.0176(10) 0.0145(8) -0.0006(6) -0.0007(7) -0.0012(7)

loop_
_atom_type_symbol
_atom_type_description
_atom_type_scat_dispersion_real
_atom_type_scat_dispersion_imag
_atom_type_scat_source
C C 0.0181 0.0091 'International Tables Vol C Tables 4.2.6.8 and 6.1.1.4'
H H 0.0000 0.0000 'International Tables Vol C Tables 4.2.6.8 and 6.1.1.4'
O O 0.0492 0.0322 'International Tables Vol C Tables 4.2.6.8 and 6.1.1.4'

loop_
_geom_angle_atom_site_label_1
_geom_angle_atom_site_label_2
_geom_angle_atom_site_label_3
_geom_angle
C17 O6 C21 112.33(14)
C20 O2 C3 113.08(13)
C6 O3 H3 109.5
C21 C22 H22A 109.5
C21 C22 H22B 109.5
H22A C22 H22B 109.5
C21 C22 H22C 109.5
H22A C22 H22C 109.5
H22B C22 H22C 109.5
O6 C21 C22 107.21(15)
O6 C21 H21A 110.3
C22 C21 H21A 110.3
O6 C21 H21B 110.3
C22 C21 H21B 110.3
H21A C21 H21B 108.5
O6 C17 C16 106.45(14)
O6 C17 H17A 110.4
C16 C17 H17A 110.4
O6 C17 H17B 110.4
C16 C17 H17B 110.4
H17A C17 H17B 108.6
C17 C16 C15 114.01(15)
C17 C16 C13 117.43(14)
C15 C16 C13 102.86(13)
C17 C16 H16 107.3
C15 C16 H16 107.3
C13 C16 H16 107.3
O5 C15 C16 126.86(15)
O5 C15 C8 125.01(16)
C16 C15 C8 107.99(14)
C7 C8 C14 111.08(14)
C7 C8 C15 113.45(14)
C14 C8 C15 101.67(13)
C7 C8 C9 112.04(14)
C14 C8 C9 113.19(14)
C15 C8 C9 104.86(13)
C10 C9 C8 113.59(13)
C10 C9 C11 116.08(14)
C8 C9 C11 109.55(13)
C10 C9 H9 105.6
C8 C9 H9 105.6
C11 C9 H9 105.6
C5 C10 C9 113.86(14)
C5 C10 C20 108.72(14)
C9 C10 C20 116.12(14)
C5 C10 C1 103.90(13)
C9 C10 C1 108.81(13)
C20 C10 C1 104.29(13)
C6 C5 C4 123.72(15)
C6 C5 C10 121.83(15)
C4 C5 C10 114.45(14)
C5 C4 C19 109.08(13)
C5 C4 C18 113.62(15)
C19 C4 C18 109.06(15)
C5 C4 C3 106.40(13)
C19 C4 C3 109.04(14)
C18 C4 C3 109.53(13)
C4 C18 H18A 109.5
C4 C18 H18B 109.5
H18A C18 H18B 109.5
C4 C18 H18C 109.5
H18A C18 H18C 109.5
H18B C18 H18C 109.5
O2 C3 C2 107.23(13)
O2 C3 C4 110.50(13)
C2 C3 C4 110.96(14)
O2 C3 H3A 109.4
C2 C3 H3A 109.4
C4 C3 H3A 109.4
O2 C20 C10 112.19(13)
O2 C20 H20A 109.2
C10 C20 H20A 109.2
O2 C20 H20B 109.2
C10 C20 H20B 109.2
H20A C20 H20B 107.9
C14 C13 C12 108.89(13)
C14 C13 C16 100.30(13)
C12 C13 C16 114.30(14)
C14 C13 H13 111.0
C12 C13 H13 111.0
C16 C13 H13 111.0
C13 C12 C11 113.34(14)
C13 C12 H12A 108.9
C11 C12 H12A 108.9
C13 C12 H12B 108.9
C11 C12 H12B 108.9
H12A C12 H12B 107.7
C12 C11 C9 115.16(14)
C12 C11 H11A 108.5
C9 C11 H11A 108.5
C12 C11 H11B 108.5
C9 C11 H11B 108.5
H11A C11 H11B 107.5
C13 C14 C8 101.20(13)
C13 C14 H14A 111.5
C8 C14 H14A 111.5
C13 C14 H14B 111.5
C8 C14 H14B 111.5
H14A C14 H14B 109.3
O4 C7 C6 119.91(15)
O4 C7 C8 122.73(16)
C6 C7 C8 116.82(14)
C5 C6 O3 121.69(15)
C5 C6 C7 123.05(15)
O3 C6 C7 114.72(14)
C4 C19 H19A 109.5
C4 C19 H19B 109.5
H19A C19 H19B 109.5
C4 C19 H19C 109.5
H19A C19 H19C 109.5
H19B C19 H19C 109.5
O1 C1 C2 123.83(15)
O1 C1 C10 124.24(15)
C2 C1 C10 111.92(14)
C1 C2 C3 108.87(14)
C1 C2 H2A 109.9
C3 C2 H2A 109.9
C1 C2 H2B 109.9
C3 C2 H2B 109.9
H2A C2 H2B 108.3

loop_
_geom_bond_atom_site_label_1
_geom_bond_atom_site_label_2
_geom_bond_distance
O6 C17 1.417(2)
O6 C21 1.423(2)
O2 C20 1.438(2)
O2 C3 1.443(2)
O5 C15 1.204(2)
O4 C7 1.221(2)
O3 C6 1.357(2)
O3 H3 0.8400
O1 C1 1.201(2)
C22 C21 1.505(3)
C22 H22A 0.9800
C22 H22B 0.9800
C22 H22C 0.9800
C21 H21A 0.9900
C21 H21B 0.9900
C17 C16 1.516(2)
C17 H17A 0.9900
C17 H17B 0.9900
C16 C15 1.523(2)
C16 C13 1.547(2)
C16 H16 1.0000
C15 C8 1.544(2)
C8 C7 1.501(2)
C8 C14 1.543(2)
C8 C9 1.547(2)
C9 C10 1.533(2)
C9 C11 1.547(2)
C9 H9 1.0000
C10 C5 1.525(2)
C10 C20 1.547(2)
C10 C1 1.559(2)
C5 C6 1.344(2)
C5 C4 1.523(2)
C4 C19 1.541(2)
C4 C18 1.542(2)
C4 C3 1.543(2)
C18 H18A 0.9800
C18 H18B 0.9800
C18 H18C 0.9800
C3 C2 1.523(2)
C3 H3A 1.0000
C20 H20A 0.9900
C20 H20B 0.9900
C13 C14 1.532(2)
C13 C12 1.538(2)
C13 H13 1.0000
C12 C11 1.540(2)
C12 H12A 0.9900
C12 H12B 0.9900
C11 H11A 0.9900
C11 H11B 0.9900
C14 H14A 0.9900
C14 H14B 0.9900
C7 C6 1.476(2)
C19 H19A 0.9800
C19 H19B 0.9800
C19 H19C 0.9800
C1 C2 1.514(2)
C2 H2A 0.9900
C2 H2B 0.9900

loop_
_geom_hbond_atom_site_label_D
_geom_hbond_atom_site_label_H
_geom_hbond_atom_site_label_A
_geom_hbond_distance_DH
_geom_hbond_distance_HA
_geom_hbond_distance_DA
_geom_hbond_angle_DHA
_geom_hbond_site_symmetry_A
O3 H3 O2 0.84 2.00 2.7510(17) 147.7 3_545
O3 H3 O4 0.84 2.22 2.6588(17) 112.7 .

loop_
_geom_torsion_atom_site_label_1
_geom_torsion_atom_site_label_2
_geom_torsion_atom_site_label_3
_geom_torsion_atom_site_label_4
_geom_torsion
C17 O6 C21 C22 173.03(14)
C21 O6 C17 C16 177.21(14)
O6 C17 C16 C15 -176.70(13)
O6 C17 C16 C13 -56.33(19)
C17 C16 C15 O5 -32.7(2)
C13 C16 C15 O5 -160.93(16)
C17 C16 C15 C8 143.14(14)
C13 C16 C15 C8 14.90(16)
O5 C15 C8 C7 -48.6(2)
C16 C15 C8 C7 135.47(15)
O5 C15 C8 C14 -167.94(16)
C16 C15 C8 C14 16.13(16)
O5 C15 C8 C9 74.0(2)
C16 C15 C8 C9 -101.96(15)
C7 C8 C9 C10 -50.49(19)
C14 C8 C9 C10 76.07(18)
C15 C8 C9 C10 -173.97(14)
C7 C8 C9 C11 177.89(14)
C14 C8 C9 C11 -55.55(18)
C15 C8 C9 C11 54.41(17)
C8 C9 C10 C5 35.0(2)
C11 C9 C10 C5 163.30(14)
C8 C9 C10 C20 -92.47(17)
C11 C9 C10 C20 35.9(2)
C8 C9 C10 C1 150.31(14)
C11 C9 C10 C1 -81.35(18)
C9 C10 C5 C6 -2.6(2)
C20 C10 C5 C6 128.60(17)
C1 C10 C5 C6 -120.77(17)
C9 C10 C5 C4 178.03(14)
C20 C10 C5 C4 -50.81(19)
C1 C10 C5 C4 59.82(18)
C6 C5 C4 C19 -64.0(2)
C10 C5 C4 C19 115.43(15)
C6 C5 C4 C18 57.9(2)
C10 C5 C4 C18 -122.67(16)
C6 C5 C4 C3 178.54(16)
C10 C5 C4 C3 -2.1(2)
C20 O2 C3 C2 59.10(16)
C20 O2 C3 C4 -61.96(17)
C5 C4 C3 O2 59.51(17)
C19 C4 C3 O2 -58.01(17)
C18 C4 C3 O2 -177.29(14)
C5 C4 C3 C2 -59.31(17)
C19 C4 C3 C2 -176.83(13)
C18 C4 C3 C2 63.90(18)
C3 O2 C20 C10 3.75(18)
C5 C10 C20 O2 51.19(17)
C9 C10 C20 O2 -178.88(13)
C1 C10 C20 O2 -59.17(16)
C17 C16 C13 C14 -166.35(14)
C15 C16 C13 C14 -40.29(15)
C17 C16 C13 C12 -50.0(2)
C15 C16 C13 C12 76.01(16)
C14 C13 C12 C11 58.26(19)
C16 C13 C12 C11 -52.95(18)
C13 C12 C11 C9 -41.4(2)
C10 C9 C11 C12 -91.96(18)
C8 C9 C11 C12 38.33(19)
C12 C13 C14 C8 -69.23(16)
C16 C13 C14 C8 51.05(15)
C7 C8 C14 C13 -162.26(14)
C15 C8 C14 C13 -41.25(15)
C9 C8 C14 C13 70.67(16)
C14 C8 C7 O4 78.1(2)
C15 C8 C7 O4 -35.7(2)
C9 C8 C7 O4 -154.22(17)
C14 C8 C7 C6 -93.45(17)
C15 C8 C7 C6 152.75(14)
C9 C8 C7 C6 34.2(2)
C4 C5 C6 O3 -6.9(3)
C10 C5 C6 O3 173.77(15)
C4 C5 C6 C7 164.28(16)
C10 C5 C6 C7 -15.1(3)
O4 C7 C6 C5 -173.70(17)
C8 C7 C6 C5 -1.9(2)
O4 C7 C6 O3 -2.0(2)
C8 C7 C6 O3 169.81(14)
C5 C10 C1 O1 119.77(18)
C9 C10 C1 O1 -1.9(2)
C20 C10 C1 O1 -126.39(18)
C5 C10 C1 C2 -61.42(17)
C9 C10 C1 C2 176.94(14)
C20 C10 C1 C2 52.42(17)
O1 C1 C2 C3 -176.06(17)
C10 C1 C2 C3 5.12(19)
O2 C3 C2 C1 -63.08(17)
C4 C3 C2 C1 57.69(18)
